data_4119203
loop_
_publ_author_name
'Baihua Ye'
'Nicolai Cramer'

_publ_section_title
;
 A Tunable Class of Chiral Cp Ligands for Enantioselective
 Rhodium(III)-Catalyzed C-H Allylations of Benzamides
;
_journal_name_full 'Journal of the American Chemical Society'
_journal_page_first 636
_journal_page_last 639
_journal_paper_doi 10.1021/ja311956k
_journal_volume 135
_journal_year 2013
_chemical_absolute_configuration ad
_chemical_formula_moiety 'C15 H20 Br N O3'
_chemical_formula_sum 'C15 H20 Br N O3'
_chemical_formula_weight 342.23
_space_group_IT_number 4
_symmetry_cell_setting monoclinic
_symmetry_space_group_name_Hall 'P 2yb'
_symmetry_space_group_name_H-M 'P 1 21 1'
_atom_sites_solution_hydrogens geom
_atom_sites_solution_primary direct
_atom_sites_solution_secondary difmap
_audit_creation_method SHELXL-97
_audit_update_record
;
2012-12-03 # Formatted by publCIF
;
_cell_angle_alpha 90.00
_cell_angle_beta 90.271(5)
_cell_angle_gamma 90.00
_cell_formula_units_Z 2
_cell_length_a 8.0078(5)
_cell_length_b 7.1876(4)
_cell_length_c 13.4198(8)
_cell_measurement_reflns_used 3049
_cell_measurement_temperature 293(2)
_cell_measurement_theta_max 73.0156
_cell_measurement_theta_min 3.2906
_cell_volume 772.39(8)
_computing_cell_refinement
; 
CrysAlisPro, Agilent Technologies, 
Version 1.171.35.21 (release 20-01-2012 CrysAlis171 .NET) 
(compiled Jan 23 2012,18:06:46) 
;
_computing_data_collection
; 
CrysAlisPro, Agilent Technologies, 
Version 1.171.35.21 (release 20-01-2012 CrysAlis171 .NET) 
(compiled Jan 23 2012,18:06:46) 
;
_computing_data_reduction
; 
CrysAlisPro, Agilent Technologies, 
Version 1.171.35.21 (release 20-01-2012 CrysAlis171 .NET) 
(compiled Jan 23 2012,18:06:46) 
;
_computing_molecular_graphics 'Bruker SHELXTL'
_computing_publication_material 'Bruker SHELXTL'
_computing_structure_refinement 'SHELXL-97 (Sheldrick, 1997)'
_computing_structure_solution 'SHELXS-97 (Sheldrick, 1990)'
_diffrn_ambient_temperature 293(2)
_diffrn_detector_area_resol_mean 10.2665
_diffrn_measured_fraction_theta_full 0.981
_diffrn_measured_fraction_theta_max 0.981
_diffrn_measurement_device_type 'SuperNova, Dual, Cu at zero, Atlas'
_diffrn_measurement_method '\w scans'
_diffrn_radiation_monochromator mirror
_diffrn_radiation_source 'SuperNova (Cu) x-ray Source'
_diffrn_radiation_type 'Cu K\a'
_diffrn_radiation_wavelength 1.54178
_diffrn_reflns_av_R_equivalents 0.0465
_diffrn_reflns_av_sigmaI/netI 0.0340
_diffrn_reflns_limit_h_max 9
_diffrn_reflns_limit_h_min -9
_diffrn_reflns_limit_k_max 5
_diffrn_reflns_limit_k_min -8
_diffrn_reflns_limit_l_max 16
_diffrn_reflns_limit_l_min -16
_diffrn_reflns_number 4503
_diffrn_reflns_theta_full 73.16
_diffrn_reflns_theta_max 73.16
_diffrn_reflns_theta_min 3.29
_exptl_absorpt_coefficient_mu 3.689
_exptl_absorpt_correction_T_max 1.00000
_exptl_absorpt_correction_T_min 0.10396
_exptl_absorpt_correction_type multi-scan
_exptl_absorpt_process_details
; 
CrysAlisPro, Agilent Technologies, 
Version 1.171.35.21 (release 20-01-2012 CrysAlis171 .NET) 
(compiled Jan 23 2012,18:06:46) 
empirical absorption correction using spherical harmonics, 
 implemented in SCALE3 ABSPACK scaling algorithm. 
;
_exptl_crystal_colour colourless
_exptl_crystal_density_diffrn 1.471
_exptl_crystal_description needle
_exptl_crystal_F_000 352
_exptl_crystal_size_max 0.44
_exptl_crystal_size_mid 0.12
_exptl_crystal_size_min 0.09
_refine_diff_density_max 2.074
_refine_diff_density_min -0.846
_refine_diff_density_rms 0.164
_refine_ls_abs_structure_details 'Flack H D (1983), Acta Cryst. A39, 876-881'
_refine_ls_abs_structure_Flack -0.03(4)
_refine_ls_extinction_method none
_refine_ls_goodness_of_fit_ref 1.065
_refine_ls_hydrogen_treatment constr
_refine_ls_matrix_type full
_refine_ls_number_parameters 185
_refine_ls_number_reflns 2138
_refine_ls_number_restraints 1
_refine_ls_restrained_S_all 1.064
_refine_ls_R_factor_all 0.0634
_refine_ls_R_factor_gt 0.0627
_refine_ls_shift/su_max 0.005
_refine_ls_shift/su_mean 0.000
_refine_ls_structure_factor_coef Fsqd
_refine_ls_weighting_details 'calc w=1/[\s^2^(Fo^2^)+(0.1417P)^2^+0.2123P] where P=(Fo^2^+2Fc^2^)/3'
_refine_ls_weighting_scheme calc
_refine_ls_wR_factor_gt 0.1694
_refine_ls_wR_factor_ref 0.1713
_reflns_number_gt 2080
_reflns_number_total 2138
_reflns_threshold_expression >2sigma(I)
_cod_data_source_file ja311956k_si_002.cif
_cod_data_source_block by4-407
_cod_original_sg_symbol_H-M 'P 21'
_cod_database_code 4119203

loop_
_symmetry_equiv_pos_as_xyz
'x, y, z'
'-x, y+1/2, -z'

loop_
_atom_site_label
_atom_site_type_symbol
_atom_site_fract_x
_atom_site_fract_y
_atom_site_fract_z
_atom_site_U_iso_or_equiv
_atom_site_adp_type
_atom_site_occupancy
_atom_site_symmetry_multiplicity
_atom_site_calc_flag
_atom_site_refinement_flags
Br1 Br 0.45493(7) 0.36796(15) 0.51093(4) 0.0507(3) Uani 1 1 d .
O1 O 1.0302(5) 0.9177(7) 0.2486(5) 0.0506(12) Uani 1 1 d .
H1 H 1.0748 0.8150 0.2480 0.076 Uiso 1 1 calc R
O2 O 1.1973(5) 0.5811(7) 0.2793(4) 0.0436(10) Uani 1 1 d .
O3 O 1.3355(6) 0.2675(9) 0.2090(5) 0.0628(15) Uani 1 1 d .
N1 N 1.1914(6) 0.2657(9) 0.2665(5) 0.0451(13) Uani 1 1 d .
H1A H 1.1445 0.1631 0.2838 0.054 Uiso 1 1 calc R
C1 C 0.8197(6) 0.5762(8) 0.1983(4) 0.0298(10) Uani 1 1 d .
H1B H 0.9350 0.5765 0.1742 0.036 Uiso 1 1 calc R
C2 C 0.7604(7) 0.7781(9) 0.2049(4) 0.0368(11) Uani 1 1 d .
H2A H 0.7663 0.8333 0.1390 0.044 Uiso 1 1 calc R
H2B H 0.6441 0.7787 0.2249 0.044 Uiso 1 1 calc R
C3 C 0.8586(8) 0.8983(8) 0.2766(5) 0.0435(14) Uani 1 1 d .
H3A H 0.8077 1.0206 0.2796 0.052 Uiso 1 1 calc R
H3B H 0.8532 0.8439 0.3427 0.052 Uiso 1 1 calc R
C4 C 0.7144(7) 0.4677(9) 0.1252(4) 0.0385(12) Uani 1 1 d .
H4 H 0.5997 0.4871 0.1275 0.046 Uiso 1 1 calc R
C5 C 0.7693(8) 0.3471(12) 0.0579(4) 0.0457(14) Uani 1 1 d .
C6 C 0.6473(15) 0.2439(15) -0.0095(6) 0.077(3) Uani 1 1 d .
H6A H 0.5358 0.2857 0.0037 0.116 Uiso 1 1 calc R
H6B H 0.6550 0.1128 0.0031 0.116 Uiso 1 1 calc R
H6C H 0.6743 0.2682 -0.0779 0.116 Uiso 1 1 calc R
C7 C 0.9487(12) 0.2988(15) 0.0406(7) 0.066(2) Uani 1 1 d .
H7A H 1.0188 0.3935 0.0691 0.099 Uiso 1 1 calc R
H7B H 0.9690 0.2907 -0.0297 0.099 Uiso 1 1 calc R
H7C H 0.9735 0.1813 0.0713 0.099 Uiso 1 1 calc R
C8 C 0.8181(6) 0.4853(7) 0.3000(4) 0.0275(10) Uani 1 1 d .
C9 C 0.6675(6) 0.4675(8) 0.3512(4) 0.0308(10) Uani 1 1 d .
H9 H 0.5694 0.5129 0.3230 0.037 Uiso 1 1 calc R
C10 C 0.6632(6) 0.3826(12) 0.4439(4) 0.0346(12) Uani 1 1 d .
C11 C 0.8056(8) 0.3072(9) 0.4876(4) 0.0408(13) Uani 1 1 d .
H11 H 0.8009 0.2478 0.5491 0.049 Uiso 1 1 calc R
C12 C 0.9535(7) 0.3234(9) 0.4368(4) 0.0411(15) Uani 1 1 d .
H12 H 1.0503 0.2739 0.4647 0.049 Uiso 1 1 calc R
C13 C 0.9628(6) 0.4120(7) 0.3447(4) 0.0286(11) Uani 1 1 d .
C14 C 1.1297(6) 0.4285(8) 0.2936(4) 0.0325(11) Uani 1 1 d .
C15 C 1.4334(11) 0.1148(12) 0.2341(8) 0.066(2) Uani 1 1 d .
H15A H 1.4633 0.1215 0.3034 0.099 Uiso 1 1 calc R
H15B H 1.5328 0.1149 0.1945 0.099 Uiso 1 1 calc R
H15C H 1.3717 0.0025 0.2219 0.099 Uiso 1 1 calc R

loop_
_atom_site_aniso_label
_atom_site_aniso_U_11
_atom_site_aniso_U_22
_atom_site_aniso_U_33
_atom_site_aniso_U_23
_atom_site_aniso_U_13
_atom_site_aniso_U_12
Br1 0.0565(4) 0.0292(4) 0.0666(4) 0.0038(3) 0.0296(3) -0.0019(3)
O1 0.047(2) 0.025(3) 0.079(3) 0.000(2) 0.008(2) -0.0043(17)
O2 0.0387(19) 0.022(2) 0.070(3) 0.001(2) 0.0065(18) -0.0057(18)
O3 0.044(2) 0.039(3) 0.106(4) 0.007(3) 0.025(2) 0.008(2)
N1 0.037(2) 0.020(3) 0.078(4) -0.004(3) 0.009(2) 0.000(2)
C1 0.034(2) 0.019(3) 0.037(2) -0.0017(19) 0.0013(18) -0.0013(19)
C2 0.041(2) 0.018(3) 0.051(3) 0.006(2) 0.003(2) 0.002(2)
C3 0.051(3) 0.014(4) 0.065(3) -0.005(3) 0.005(2) 0.000(2)
C4 0.043(3) 0.028(3) 0.044(3) 0.005(2) -0.007(2) -0.003(2)
C5 0.070(3) 0.030(4) 0.037(2) -0.003(3) -0.004(2) -0.007(4)
C6 0.122(7) 0.048(6) 0.062(4) -0.012(4) -0.023(4) -0.019(5)
C7 0.088(5) 0.044(5) 0.066(4) -0.018(4) 0.012(3) 0.012(4)
C8 0.032(2) 0.011(2) 0.039(2) -0.0002(19) -0.0015(17) -0.0013(18)
C9 0.032(2) 0.017(3) 0.043(2) 0.001(2) 0.0028(17) -0.0024(19)
C10 0.034(2) 0.023(3) 0.047(2) -0.006(3) 0.0138(17) -0.003(2)
C11 0.059(3) 0.026(3) 0.037(2) 0.007(2) 0.001(2) -0.005(2)
C12 0.042(2) 0.035(4) 0.047(2) 0.009(2) -0.005(2) -0.003(2)
C13 0.031(2) 0.015(3) 0.039(2) 0.0000(17) -0.0009(17) -0.0010(16)
C14 0.033(2) 0.018(3) 0.047(3) 0.000(2) -0.004(2) -0.0005(19)
C15 0.060(4) 0.025(4) 0.113(6) -0.001(4) 0.017(4) 0.011(3)

loop_
_atom_type_symbol
_atom_type_description
_atom_type_scat_dispersion_real
_atom_type_scat_dispersion_imag
_atom_type_scat_source
C C 0.0181 0.0091 'International Tables Vol C Tables 4.2.6.8 and 6.1.1.4'
H H 0.0000 0.0000 'International Tables Vol C Tables 4.2.6.8 and 6.1.1.4'
N N 0.0311 0.0180 'International Tables Vol C Tables 4.2.6.8 and 6.1.1.4'
O O 0.0492 0.0322 'International Tables Vol C Tables 4.2.6.8 and 6.1.1.4'
Br Br -0.6763 1.2805 'International Tables Vol C Tables 4.2.6.8 and 6.1.1.4'

loop_
_geom_angle_atom_site_label_1
_geom_angle_atom_site_label_2
_geom_angle_atom_site_label_3
_geom_angle
C3 O1 H1 109.5
C15 O3 N1 109.1(6)
C14 N1 O3 117.2(6)
C14 N1 H1A 121.4
O3 N1 H1A 121.4
C4 C1 C8 110.9(5)
C4 C1 C2 110.8(4)
C8 C1 C2 110.7(4)
C4 C1 H1B 108.1
C8 C1 H1B 108.1
C2 C1 H1B 108.1
C3 C2 C1 114.7(5)
C3 C2 H2A 108.6
C1 C2 H2A 108.6
C3 C2 H2B 108.6
C1 C2 H2B 108.6
H2A C2 H2B 107.6
O1 C3 C2 112.6(5)
O1 C3 H3A 109.1
C2 C3 H3A 109.1
O1 C3 H3B 109.1
C2 C3 H3B 109.1
H3A C3 H3B 107.8
C5 C4 C1 126.4(5)
C5 C4 H4 116.8
C1 C4 H4 116.8
C4 C5 C7 125.3(6)
C4 C5 C6 120.6(7)
C7 C5 C6 114.2(7)
C5 C6 H6A 109.5
C5 C6 H6B 109.5
H6A C6 H6B 109.5
C5 C6 H6C 109.5
H6A C6 H6C 109.5
H6B C6 H6C 109.5
C5 C7 H7A 109.5
C5 C7 H7B 109.5
H7A C7 H7B 109.5
C5 C7 H7C 109.5
H7A C7 H7C 109.5
H7B C7 H7C 109.5
C9 C8 C13 117.8(5)
C9 C8 C1 119.6(4)
C13 C8 C1 122.5(5)
C10 C9 C8 120.5(4)
C10 C9 H9 119.8
C8 C9 H9 119.8
C9 C10 C11 121.8(5)
C9 C10 Br1 118.3(4)
C11 C10 Br1 119.9(4)
C12 C11 C10 117.7(5)
C12 C11 H11 121.2
C10 C11 H11 121.2
C11 C12 C13 121.9(5)
C11 C12 H12 119.0
C13 C12 H12 119.0
C12 C13 C8 120.2(5)
C12 C13 C14 119.3(4)
C8 C13 C14 120.4(5)
O2 C14 N1 125.3(5)
O2 C14 C13 121.9(5)
N1 C14 C13 112.8(5)
O3 C15 H15A 109.5
O3 C15 H15B 109.5
H15A C15 H15B 109.5
O3 C15 H15C 109.5
H15A C15 H15C 109.5
H15B C15 H15C 109.5

loop_
_geom_bond_atom_site_label_1
_geom_bond_atom_site_label_2
_geom_bond_distance
Br1 C10 1.901(5)
O1 C3 1.433(8)
O1 H1 0.8200
O2 C14 1.239(8)
O3 C15 1.389(10)
O3 N1 1.391(8)
N1 C14 1.321(8)
N1 H1A 0.8600
C1 C4 1.508(7)
C1 C8 1.513(7)
C1 C2 1.530(8)
C1 H1B 0.9800
C2 C3 1.511(8)
C2 H2A 0.9700
C2 H2B 0.9700
C3 H3A 0.9700
C3 H3B 0.9700
C4 C5 1.329(10)
C4 H4 0.9300
C5 C7 1.497(11)
C5 C6 1.521(9)
C6 H6A 0.9600
C6 H6B 0.9600
C6 H6C 0.9600
C7 H7A 0.9600
C7 H7B 0.9600
C7 H7C 0.9600
C8 C9 1.398(8)
C8 C13 1.405(6)
C9 C10 1.386(8)
C9 H9 0.9300
C10 C11 1.390(9)
C11 C12 1.375(9)
C11 H11 0.9300
C12 C13 1.392(7)
C12 H12 0.9300
C13 C14 1.510(8)
C15 H15A 0.9600
C15 H15B 0.9600
C15 H15C 0.9600

loop_
_geom_hbond_atom_site_label_D
_geom_hbond_atom_site_label_H
_geom_hbond_atom_site_label_A
_geom_hbond_distance_DH
_geom_hbond_distance_HA
_geom_hbond_distance_DA
_geom_hbond_angle_DHA
_geom_hbond_site_symmetry_A
O1 H1 O2 0.82 1.99 2.794(7) 167 .
N1 H1A O1 0.86 2.04 2.825(7) 151.0 1_545

loop_
_geom_torsion_atom_site_label_1
_geom_torsion_atom_site_label_2
_geom_torsion_atom_site_label_3
_geom_torsion_atom_site_label_4
_geom_torsion
C15 O3 N1 C14 145.7(7)
C4 C1 C2 C3 180.0(5)
C8 C1 C2 C3 56.5(6)
C1 C2 C3 O1 62.9(7)
C8 C1 C4 C5 -99.5(7)
C2 C1 C4 C5 137.1(7)
C1 C4 C5 C7 -1.3(12)
C1 C4 C5 C6 178.5(7)
C4 C1 C8 C9 -61.7(7)
C2 C1 C8 C9 61.7(6)
C4 C1 C8 C13 116.4(5)
C2 C1 C8 C13 -120.2(5)
C13 C8 C9 C10 1.0(8)
C1 C8 C9 C10 179.2(6)
C8 C9 C10 C11 -2.2(11)
C8 C9 C10 Br1 178.6(5)
C9 C10 C11 C12 1.6(11)
Br1 C10 C11 C12 -179.2(5)
C10 C11 C12 C13 0.0(10)
C11 C12 C13 C8 -1.1(9)
C11 C12 C13 C14 178.8(6)
C9 C8 C13 C12 0.5(8)
C1 C8 C13 C12 -177.6(5)
C9 C8 C13 C14 -179.4(5)
C1 C8 C13 C14 2.5(8)
O3 N1 C14 O2 -6.6(9)
O3 N1 C14 C13 172.9(5)
C12 C13 C14 O2 -114.6(6)
C8 C13 C14 O2 65.3(7)
C12 C13 C14 N1 65.8(7)
C8 C13 C14 N1 -114.3(6)
